data_4078926
loop_
_publ_author_name
'Chapp, Timothy W.'
'Schoenfeld, Adam J.'
'Sanderson, Matthew D.'
'Chang, Cory L.'
'Glueck, David S.'
'Golen, James A.'
'Moore, Curtis E.'
'Rheingold, Arnold L.'

_publ_section_title
;
 Synthesis, Structure, Dynamics, and Selective Methylation of Platinum and
 Palladium Diphosphametallacyclobutane Complexes
;
_journal_issue 15
_journal_name_full Organometallics
_journal_page_first 5573
_journal_paper_doi 10.1021/om3005367
_journal_volume 31
_journal_year 2012
_chemical_formula_sum 'C31 H56 B2 P2'
_chemical_formula_weight 512.32
_chemical_name_systematic
; 

 ? 

;
_space_group_IT_number 14
_symmetry_cell_setting monoclinic
_symmetry_space_group_name_Hall '-P 2yn'
_symmetry_space_group_name_H-M 'P 1 21/n 1'
_atom_sites_solution_hydrogens geom
_atom_sites_solution_primary direct
_atom_sites_solution_secondary difmap
_audit_creation_method SHELXL-97
_cell_angle_alpha 90.00
_cell_angle_beta 91.1830(10)
_cell_angle_gamma 90.00
_cell_formula_units_Z 4
_cell_length_a 9.2548(7)
_cell_length_b 24.9766(18)
_cell_length_c 14.0908(10)
_cell_measurement_reflns_used 9944
_cell_measurement_temperature 100(2)
_cell_measurement_theta_max 25.96
_cell_measurement_theta_min 2.35
_cell_volume 3256.4(4)
_computing_cell_refinement 'Bruker SMART'
_computing_data_collection 'Bruker SMART'
_computing_data_reduction 'Bruker SAINT'
_computing_molecular_graphics 'Bruker SHELXTL'
_computing_publication_material 'Bruker SHELXTL'
_computing_structure_refinement 'SHELXL-97 (Sheldrick, 1997)'
_computing_structure_solution 'SHELXS-97 (Sheldrick, 1990)'
_diffrn_ambient_temperature 100(2)
_diffrn_measured_fraction_theta_full 0.999
_diffrn_measured_fraction_theta_max 0.990
_diffrn_measurement_device_type 'CCD area detector'
_diffrn_measurement_method 'phi and omega scans'
_diffrn_radiation_monochromator graphite
_diffrn_radiation_source 'fine-focus sealed tube'
_diffrn_radiation_type MoK\a
_diffrn_radiation_wavelength 0.71073
_diffrn_reflns_av_R_equivalents 0.0747
_diffrn_reflns_av_sigmaI/netI 0.0533
_diffrn_reflns_limit_h_max 10
_diffrn_reflns_limit_h_min -11
_diffrn_reflns_limit_k_max 30
_diffrn_reflns_limit_k_min -30
_diffrn_reflns_limit_l_max 17
_diffrn_reflns_limit_l_min -14
_diffrn_reflns_number 33341
_diffrn_reflns_theta_full 25.00
_diffrn_reflns_theta_max 25.99
_diffrn_reflns_theta_min 1.63
_exptl_absorpt_coefficient_mu 0.150
_exptl_absorpt_correction_T_max 0.9720
_exptl_absorpt_correction_T_min 0.9464
_exptl_absorpt_correction_type multi-scan
_exptl_absorpt_process_details SADABS
_exptl_crystal_colour colorless
_exptl_crystal_density_diffrn 1.045
_exptl_crystal_density_method 'not measured'
_exptl_crystal_description block
_exptl_crystal_F_000 1128
_exptl_crystal_size_max 0.37
_exptl_crystal_size_mid 0.30
_exptl_crystal_size_min 0.19
_refine_diff_density_max 1.417
_refine_diff_density_min -0.486
_refine_diff_density_rms 0.066
_refine_ls_extinction_method none
_refine_ls_goodness_of_fit_ref 1.011
_refine_ls_hydrogen_treatment mixed
_refine_ls_matrix_type full
_refine_ls_number_parameters 324
_refine_ls_number_reflns 6338
_refine_ls_number_restraints 0
_refine_ls_restrained_S_all 1.011
_refine_ls_R_factor_all 0.0717
_refine_ls_R_factor_gt 0.0545
_refine_ls_shift/su_max 0.003
_refine_ls_shift/su_mean 0.000
_refine_ls_structure_factor_coef Fsqd
_refine_ls_weighting_details 'calc w=1/[\s^2^(Fo^2^)+(0.0700P)^2^+4.0000P] where P=(Fo^2^+2Fc^2^)/3'
_refine_ls_weighting_scheme calc
_refine_ls_wR_factor_gt 0.1405
_refine_ls_wR_factor_ref 0.1542
_reflns_number_gt 5013
_reflns_number_total 6338
_reflns_threshold_expression >2sigma(I)
_cod_data_source_file om3005367_si_002.cif
_cod_data_source_block glu280
_cod_depositor_comments
;
The following automatic conversions were performed:

'_symmetry_cell_setting' value 'Monoclinic' changed to 'monoclinic'
according to /home/saulius/struct/CIF-dictionaries/cif_core.dic
dictionary named 'cif_core.dic' version 2.4.2 from 2011-04-26.

Automatic conversion script
Id: cif_fix_values 1891 2012-01-12 08:04:46Z andrius 
;
_cod_original_sg_symbol_H-M P2(1)/n
_cod_database_code 4078926

loop_
_symmetry_equiv_pos_as_xyz
'x, y, z'
'-x+1/2, y+1/2, -z+1/2'
'-x, -y, -z'
'x-1/2, -y-1/2, z-1/2'

loop_
_atom_site_label
_atom_site_type_symbol
_atom_site_fract_x
_atom_site_fract_y
_atom_site_fract_z
_atom_site_U_iso_or_equiv
_atom_site_adp_type
_atom_site_occupancy
_atom_site_symmetry_multiplicity
_atom_site_calc_flag
_atom_site_refinement_flags
P1 P 1.03007(6) 0.15764(2) 0.65032(4) 0.01736(16) Uani 1 1 d .
P2 P 0.86253(6) 0.08745(2) 0.78832(4) 0.01830(16) Uani 1 1 d .
B1 B 0.9027(3) 0.21222(12) 0.5998(2) 0.0277(6) Uani 1 1 d .
H10D H 0.9559 0.2448 0.5917 0.042 Uiso 1 1 calc R
H10E H 0.8256 0.2182 0.6431 0.042 Uiso 1 1 calc R
H10F H 0.8633 0.2008 0.5397 0.042 Uiso 1 1 calc R
B2 B 0.7303(3) 0.02881(12) 0.8058(2) 0.0270(6) Uani 1 1 d .
H10G H 0.6949 0.0296 0.8693 0.040 Uiso 1 1 calc R
H10H H 0.7795 -0.0044 0.7954 0.040 Uiso 1 1 calc R
H10I H 0.6507 0.0321 0.7614 0.040 Uiso 1 1 calc R
C1 C 0.9430(2) 0.09258(9) 0.67049(16) 0.0178(5) Uani 1 1 d .
H1A H 0.8681 0.0871 0.6223 0.021 Uiso 1 1 calc R
H1B H 1.0141 0.0644 0.6638 0.021 Uiso 1 1 calc R
C2 C 1.2060(2) 0.14379(9) 0.59994(16) 0.0167(5) Uani 1 1 d .
C3 C 1.2093(2) 0.12291(9) 0.50673(16) 0.0177(5) Uani 1 1 d .
C4 C 1.3428(3) 0.11103(10) 0.46726(17) 0.0216(5) Uani 1 1 d .
H4A H 1.3454 0.0970 0.4062 0.026 Uiso 1 1 calc R
C5 C 1.4719(2) 0.11965(10) 0.51700(17) 0.0206(5) Uani 1 1 d .
C6 C 1.4662(2) 0.14035(10) 0.60862(17) 0.0198(5) Uani 1 1 d .
H6A H 1.5525 0.1462 0.6421 0.024 Uiso 1 1 calc R
C7 C 1.3362(2) 0.15266(9) 0.65227(16) 0.0180(5) Uani 1 1 d .
C8 C 1.0737(2) 0.11533(10) 0.44531(17) 0.0201(5) Uani 1 1 d .
H8A H 0.9900 0.1190 0.4863 0.024 Uiso 1 1 calc R
C9 C 1.0664(3) 0.05987(11) 0.39932(19) 0.0289(6) Uani 1 1 d .
H9A H 1.0714 0.0329 0.4478 0.043 Uiso 1 1 calc R
H9B H 1.1460 0.0556 0.3574 0.043 Uiso 1 1 calc R
H9C H 0.9771 0.0563 0.3639 0.043 Uiso 1 1 calc R
C10 C 1.0643(3) 0.15967(12) 0.37020(19) 0.0308(6) Uani 1 1 d .
H10A H 1.0682 0.1940 0.4008 0.046 Uiso 1 1 calc R
H10B H 0.9751 0.1564 0.3347 0.046 Uiso 1 1 calc R
H10C H 1.1439 0.1564 0.3280 0.046 Uiso 1 1 calc R
C11 C 1.6177(3) 0.10675(10) 0.47465(18) 0.0239(5) Uani 1 1 d .
H11A H 1.6909 0.1276 0.5097 0.029 Uiso 1 1 calc R
C12 C 1.6276(3) 0.12201(12) 0.37009(19) 0.0299(6) Uani 1 1 d .
H12A H 1.6040 0.1592 0.3623 0.045 Uiso 1 1 calc R
H12B H 1.5610 0.1007 0.3332 0.045 Uiso 1 1 calc R
H12C H 1.7241 0.1158 0.3490 0.045 Uiso 1 1 calc R
C13 C 1.6550(3) 0.04757(11) 0.48790(19) 0.0283(6) Uani 1 1 d .
H13A H 1.6490 0.0383 0.5538 0.042 Uiso 1 1 calc R
H13B H 1.7513 0.0411 0.4667 0.042 Uiso 1 1 calc R
H13C H 1.5880 0.0261 0.4515 0.042 Uiso 1 1 calc R
C14 C 1.3390(2) 0.17653(10) 0.75246(17) 0.0217(5) Uani 1 1 d .
H14A H 1.2616 0.1593 0.7878 0.026 Uiso 1 1 calc R
C15 C 1.4801(3) 0.16714(12) 0.80779(18) 0.0300(6) Uani 1 1 d .
H15A H 1.5004 0.1295 0.8102 0.045 Uiso 1 1 calc R
H15B H 1.4714 0.1807 0.8712 0.045 Uiso 1 1 calc R
H15C H 1.5574 0.1854 0.7769 0.045 Uiso 1 1 calc R
C16 C 1.3063(3) 0.23685(11) 0.7490(2) 0.0325(6) Uani 1 1 d .
H16A H 1.2172 0.2428 0.7145 0.049 Uiso 1 1 calc R
H16B H 1.3833 0.2551 0.7179 0.049 Uiso 1 1 calc R
H16C H 1.2980 0.2503 0.8125 0.049 Uiso 1 1 calc R
C17 C 1.0079(2) 0.10004(9) 0.87433(16) 0.0181(5) Uani 1 1 d .
C18 C 1.1182(2) 0.06158(9) 0.88434(16) 0.0182(5) Uani 1 1 d .
C19 C 1.2330(3) 0.07105(10) 0.94835(17) 0.0203(5) Uani 1 1 d .
H19A H 1.3044 0.0451 0.9559 0.024 Uiso 1 1 calc R
C20 C 1.2434(3) 0.11784(10) 1.00075(17) 0.0224(5) Uani 1 1 d .
C21 C 1.1333(3) 0.15551(10) 0.98931(17) 0.0244(5) Uani 1 1 d .
H21A H 1.1396 0.1872 1.0237 0.029 Uiso 1 1 calc R
C22 C 1.0153(3) 0.14790(10) 0.92918(17) 0.0225(5) Uani 1 1 d .
C26 C 1.1221(3) 0.00974(9) 0.82737(17) 0.0198(5) Uani 1 1 d .
H26A H 1.0372 0.0095 0.7847 0.024 Uiso 1 1 calc R
C27 C 1.2566(3) 0.00808(10) 0.76545(18) 0.0243(5) Uani 1 1 d .
H27A H 1.2587 0.0394 0.7260 0.036 Uiso 1 1 calc R
H27B H 1.2534 -0.0233 0.7262 0.036 Uiso 1 1 calc R
H27C H 1.3419 0.0071 0.8054 0.036 Uiso 1 1 calc R
C28 C 1.1125(3) -0.03944(10) 0.89127(18) 0.0260(6) Uani 1 1 d .
H28A H 1.0270 -0.0372 0.9285 0.039 Uiso 1 1 calc R
H28B H 1.1961 -0.0409 0.9327 0.039 Uiso 1 1 calc R
H28C H 1.1084 -0.0712 0.8528 0.039 Uiso 1 1 calc R
C30 C 1.3692(3) 0.12994(11) 1.06891(18) 0.0271(6) Uani 1 1 d .
H30A H 1.4135 0.1634 1.0476 0.032 Uiso 1 1 calc R
C31 C 1.4870(3) 0.08754(12) 1.0711(2) 0.0326(6) Uani 1 1 d .
H31A H 1.5618 0.0979 1.1156 0.049 Uiso 1 1 calc R
H31B H 1.5269 0.0841 1.0090 0.049 Uiso 1 1 calc R
H31C H 1.4466 0.0539 1.0900 0.049 Uiso 1 1 calc R
C32 C 1.3140(3) 0.13977(12) 1.16926(19) 0.0325(6) Uani 1 1 d .
H32A H 1.3943 0.1473 1.2114 0.049 Uiso 1 1 calc R
H32B H 1.2643 0.1085 1.1909 0.049 Uiso 1 1 calc R
H32C H 1.2489 0.1697 1.1683 0.049 Uiso 1 1 calc R
C33 C 0.8970(3) 0.19053(11) 0.9264(2) 0.0318(6) Uani 1 1 d .
H33A H 0.8595 0.1930 0.8610 0.038 Uiso 1 1 calc R
C34 C 0.7769(3) 0.17487(15) 0.9870(3) 0.0497(9) Uani 1 1 d .
H34A H 0.7409 0.1405 0.9673 0.075 Uiso 1 1 calc R
H34B H 0.7010 0.2009 0.9814 0.075 Uiso 1 1 calc R
H34C H 0.8104 0.1730 1.0518 0.075 Uiso 1 1 calc R
C35 C 0.9546(4) 0.24675(13) 0.9557(3) 0.0606(11) Uani 1 1 d .
H35A H 0.8769 0.2722 0.9527 0.091 Uiso 1 1 calc R
H35B H 1.0289 0.2575 0.9132 0.091 Uiso 1 1 calc R
H35C H 0.9936 0.2453 1.0193 0.091 Uiso 1 1 calc R
H1 H 1.064(3) 0.1710(10) 0.7367(17) 0.014(6) Uiso 1 1 d .
H2 H 0.785(3) 0.1323(10) 0.7883(19) 0.023(7) Uiso 1 1 d .

loop_
_atom_site_aniso_label
_atom_site_aniso_U_11
_atom_site_aniso_U_22
_atom_site_aniso_U_33
_atom_site_aniso_U_23
_atom_site_aniso_U_13
_atom_site_aniso_U_12
P1 0.0151(3) 0.0160(3) 0.0209(3) 0.0011(2) 0.0010(2) 0.0002(2)
P2 0.0163(3) 0.0177(3) 0.0210(3) 0.0005(2) 0.0023(2) -0.0002(2)
B1 0.0240(14) 0.0204(15) 0.0388(18) 0.0049(13) -0.0008(12) 0.0042(11)
B2 0.0244(14) 0.0259(15) 0.0309(16) -0.0016(12) 0.0073(12) -0.0058(12)
C1 0.0171(11) 0.0194(12) 0.0170(11) -0.0008(9) -0.0003(9) -0.0019(9)
C2 0.0149(11) 0.0151(11) 0.0202(12) 0.0029(9) 0.0014(9) 0.0004(8)
C3 0.0168(11) 0.0170(12) 0.0192(12) 0.0035(9) -0.0025(9) -0.0020(9)
C4 0.0205(12) 0.0273(13) 0.0171(12) -0.0014(10) 0.0009(9) -0.0025(10)
C5 0.0166(11) 0.0232(13) 0.0221(13) 0.0030(10) 0.0005(9) -0.0012(9)
C6 0.0172(11) 0.0217(12) 0.0203(12) 0.0017(10) -0.0028(9) -0.0016(9)
C7 0.0181(11) 0.0167(12) 0.0193(12) 0.0028(9) -0.0010(9) -0.0016(9)
C8 0.0173(11) 0.0246(13) 0.0185(12) -0.0007(10) -0.0004(9) 0.0002(9)
C9 0.0202(12) 0.0324(15) 0.0338(15) -0.0099(12) -0.0032(10) -0.0031(11)
C10 0.0251(13) 0.0397(16) 0.0274(14) 0.0110(12) -0.0031(11) -0.0002(11)
C11 0.0158(11) 0.0302(14) 0.0258(13) -0.0043(11) 0.0009(9) -0.0038(10)
C12 0.0255(13) 0.0343(15) 0.0303(15) 0.0031(12) 0.0096(11) 0.0039(11)
C13 0.0216(12) 0.0352(15) 0.0282(14) 0.0013(11) 0.0022(10) 0.0027(11)
C14 0.0168(11) 0.0276(13) 0.0207(12) -0.0022(10) -0.0008(9) -0.0019(10)
C15 0.0218(13) 0.0476(17) 0.0204(13) -0.0051(12) -0.0029(10) 0.0001(11)
C16 0.0296(14) 0.0268(15) 0.0409(17) -0.0112(12) -0.0023(12) -0.0042(11)
C17 0.0210(12) 0.0176(12) 0.0159(11) 0.0008(9) 0.0027(9) -0.0002(9)
C18 0.0210(11) 0.0166(12) 0.0170(12) -0.0001(9) 0.0031(9) -0.0012(9)
C19 0.0227(12) 0.0184(12) 0.0198(12) -0.0015(10) 0.0007(9) -0.0001(9)
C20 0.0265(13) 0.0229(13) 0.0179(12) 0.0010(10) 0.0022(10) -0.0034(10)
C21 0.0380(14) 0.0161(12) 0.0192(12) -0.0035(10) 0.0019(10) -0.0011(10)
C22 0.0302(13) 0.0185(12) 0.0189(12) 0.0001(10) 0.0030(10) 0.0026(10)
C26 0.0215(12) 0.0165(12) 0.0214(12) -0.0022(9) -0.0021(9) 0.0024(9)
C27 0.0227(12) 0.0245(13) 0.0257(13) -0.0057(10) 0.0007(10) 0.0026(10)
C28 0.0327(14) 0.0180(13) 0.0272(14) 0.0004(10) -0.0023(11) 0.0019(10)
C30 0.0320(14) 0.0256(14) 0.0236(13) -0.0018(11) -0.0024(11) -0.0098(11)
C31 0.0250(14) 0.0412(17) 0.0313(15) -0.0025(12) -0.0053(11) -0.0046(12)
C32 0.0426(16) 0.0324(15) 0.0224(14) -0.0018(11) -0.0027(11) -0.0050(12)
C33 0.0422(16) 0.0246(14) 0.0284(14) -0.0088(11) -0.0064(12) 0.0126(12)
C34 0.0381(18) 0.049(2) 0.063(2) 0.0086(17) 0.0098(16) 0.0119(15)
C35 0.047(2) 0.0303(18) 0.104(3) -0.0033(19) 0.004(2) 0.0073(15)

loop_
_atom_type_symbol
_atom_type_description
_atom_type_scat_dispersion_real
_atom_type_scat_dispersion_imag
_atom_type_scat_source
C C 0.0033 0.0016 'International Tables Vol C Tables 4.2.6.8 and 6.1.1.4'
H H 0.0000 0.0000 'International Tables Vol C Tables 4.2.6.8 and 6.1.1.4'
B B 0.0013 0.0007 'International Tables Vol C Tables 4.2.6.8 and 6.1.1.4'
P P 0.1023 0.0942 'International Tables Vol C Tables 4.2.6.8 and 6.1.1.4'

loop_
_geom_angle_atom_site_label_1
_geom_angle_atom_site_label_2
_geom_angle_atom_site_label_3
_geom_angle
C2 P1 C1 106.88(11)
C2 P1 B1 122.32(12)
C1 P1 B1 114.53(12)
C17 P2 C1 106.37(10)
C17 P2 B2 120.59(13)
C1 P2 B2 116.00(12)
P2 C1 P1 112.84(12)
C3 C2 C7 120.5(2)
C3 C2 P1 117.90(17)
C7 C2 P1 121.64(17)
C4 C3 C2 118.9(2)
C4 C3 C8 118.2(2)
C2 C3 C8 122.8(2)
C5 C4 C3 121.6(2)
C4 C5 C6 118.5(2)
C4 C5 C11 122.0(2)
C6 C5 C11 119.5(2)
C5 C6 C7 122.6(2)
C6 C7 C2 117.9(2)
C6 C7 C14 119.5(2)
C2 C7 C14 122.6(2)
C3 C8 C9 112.5(2)
C3 C8 C10 109.7(2)
C9 C8 C10 111.1(2)
C5 C11 C12 113.4(2)
C5 C11 C13 110.9(2)
C12 C11 C13 110.0(2)
C15 C14 C7 114.1(2)
C15 C14 C16 109.4(2)
C7 C14 C16 110.7(2)
C18 C17 C22 119.5(2)
C18 C17 P2 118.28(17)
C22 C17 P2 122.19(18)
C19 C18 C17 119.3(2)
C19 C18 C26 117.2(2)
C17 C18 C26 123.5(2)
C20 C19 C18 122.0(2)
C19 C20 C21 117.7(2)
C19 C20 C30 123.2(2)
C21 C20 C30 119.1(2)
C22 C21 C20 123.0(2)
C21 C22 C17 118.4(2)
C21 C22 C33 118.5(2)
C17 C22 C33 123.0(2)
C18 C26 C28 111.7(2)
C18 C26 C27 110.53(19)
C28 C26 C27 111.8(2)
C31 C30 C20 114.4(2)
C31 C30 C32 110.2(2)
C20 C30 C32 110.4(2)
C34 C33 C22 110.5(2)
C34 C33 C35 110.2(3)
C22 C33 C35 112.4(2)

loop_
_geom_bond_atom_site_label_1
_geom_bond_atom_site_label_2
_geom_bond_distance
P1 C2 1.823(2)
P1 C1 1.839(2)
P1 B1 1.928(3)
P2 C17 1.820(2)
P2 C1 1.838(2)
P2 B2 1.927(3)
C2 C3 1.414(3)
C2 C7 1.417(3)
C3 C4 1.398(3)
C3 C8 1.522(3)
C4 C5 1.389(3)
C5 C6 1.393(3)
C5 C11 1.521(3)
C6 C7 1.397(3)
C7 C14 1.532(3)
C8 C9 1.530(3)
C8 C10 1.533(3)
C11 C12 1.526(4)
C11 C13 1.528(4)
C14 C15 1.526(3)
C14 C16 1.537(4)
C17 C18 1.406(3)
C17 C22 1.424(3)
C18 C19 1.399(3)
C18 C26 1.524(3)
C19 C20 1.385(3)
C20 C21 1.394(4)
C20 C30 1.524(3)
C21 C22 1.382(4)
C22 C33 1.527(3)
C26 C28 1.527(3)
C26 C27 1.535(3)
C30 C31 1.520(4)
C30 C32 1.533(4)
C33 C34 1.467(4)
C33 C35 1.555(4)
